data_4083563
loop_
_publ_author_name
'Kulkarni, Naveen V.'
'Elkin, Tatyana'
'Tumaniskii, Boris'
'Botoshansky, Mark'
'Shimon, Linda J. W.'
'Eisen, Moris S.'

_publ_section_title
;
 Asymmetric Bis(formamidinate) Group 4 Complexes: Synthesis, Structure and
 Their Reactivity in the Polymerization of \a-Olefins.
;
_journal_issue 12
_journal_name_full Organometallics
_journal_page_first 3119
_journal_paper_doi 10.1021/om500345r
_journal_volume 33
_journal_year 2014
_chemical_formula_sum 'C95 H132 N12 O4 Ti2'
_chemical_formula_weight 1601.93
_chemical_name_common 'Moris-317 (Naveen)'
_chemical_name_systematic
; 
 ? 
;
_space_group_IT_number 2
_symmetry_cell_setting triclinic
_symmetry_space_group_name_Hall '-P 1'
_symmetry_space_group_name_H-M 'P -1'
_atom_sites_solution_hydrogens geom
_atom_sites_solution_primary direct
_atom_sites_solution_secondary difmap
_audit_creation_method SHELXL-97
_cell_angle_alpha 109.780(3)
_cell_angle_beta 100.72(3)
_cell_angle_gamma 95.85(2)
_cell_formula_units_Z 2
_cell_length_a 10.955(2)
_cell_length_b 21.671(4)
_cell_length_c 22.808(4)
_cell_measurement_reflns_used 58796
_cell_measurement_temperature 240(2)
_cell_volume 4926.1(17)
_computing_cell_refinement 'DENZO HKL2000 (Otwinowski & Minor 1997)'
_computing_data_collection 'Collect (Nonius, 2006)'
_computing_data_reduction 'DENZO HKL2000 (Otwinowski & Minor 1997)'
_computing_molecular_graphics 'Mercury 3.0'
_computing_structure_refinement 'SHELXL-97 (Sheldrick, 1997)'
_computing_structure_solution 'SHELXS-97 (Sheldrick, 1997)'
_diffrn_ambient_temperature 240(2)
_diffrn_measured_fraction_theta_full 0.992
_diffrn_measured_fraction_theta_max 0.992
_diffrn_measurement_device_type 'Nonius kappaCCD'
_diffrn_measurement_method '\f and \w scans'
_diffrn_radiation_monochromator graphite
_diffrn_radiation_source 'fine-focus sealed tube'
_diffrn_radiation_type MoK\a
_diffrn_radiation_wavelength 0.71073
_diffrn_reflns_av_R_equivalents 0.0631
_diffrn_reflns_av_sigmaI/netI 0.0586
_diffrn_reflns_limit_h_max 12
_diffrn_reflns_limit_h_min -12
_diffrn_reflns_limit_k_max 25
_diffrn_reflns_limit_k_min -25
_diffrn_reflns_limit_l_max 27
_diffrn_reflns_limit_l_min -26
_diffrn_reflns_number 58591
_diffrn_reflns_theta_full 24.93
_diffrn_reflns_theta_max 24.93
_diffrn_reflns_theta_min 1.65
_diffrn_standards_interval_count 0
_diffrn_standards_interval_time 0
_diffrn_standards_number 0
_exptl_absorpt_coefficient_mu 0.214
_exptl_absorpt_correction_type none
_exptl_crystal_colour red
_exptl_crystal_density_diffrn 1.080
_exptl_crystal_density_method 'not measured'
_exptl_crystal_description prism
_exptl_crystal_F_000 1724
_exptl_crystal_size_max 0.28
_exptl_crystal_size_mid 0.16
_exptl_crystal_size_min 0.12
_refine_diff_density_max 1.207
_refine_diff_density_min -0.426
_refine_diff_density_rms 0.085
_refine_ls_extinction_method none
_refine_ls_goodness_of_fit_ref 1.130
_refine_ls_hydrogen_treatment mixed
_refine_ls_matrix_type full
_refine_ls_number_parameters 985
_refine_ls_number_reflns 17047
_refine_ls_number_restraints 2
_refine_ls_restrained_S_all 1.130
_refine_ls_R_factor_all 0.1010
_refine_ls_R_factor_gt 0.0695
_refine_ls_shift/su_max 0.002
_refine_ls_shift/su_mean 0.000
_refine_ls_structure_factor_coef Fsqd
_refine_ls_weighting_details 'calc w=1/[\s^2^(Fo^2^)+(0.1473P)^2^+0.0000P] where P=(Fo^2^+2Fc^2^)/3'
_refine_ls_weighting_scheme calc
_refine_ls_wR_factor_gt 0.2154
_refine_ls_wR_factor_ref 0.2352
_reflns_number_gt 11774
_reflns_number_total 17047
_reflns_threshold_expression >2sigma(I)
_cod_data_source_file om500345r_si_002.cif
_cod_data_source_block Moris-317
_cod_depositor_comments
;
The following automatic conversions were performed:

'_symmetry_cell_setting' value 'Triclinic' changed to 'triclinic'
according to
/usr/data/users/saulius/crontab/automatic-downloads/rss-feeds/ACS/lib/dictionaries/cif_core.dic
dictionary named 'cif_core.dic' version 2.4.2 from 2011-04-26.

Automatic conversion script
Id: cif_fix_values 2281 2013-09-26 08:29:07Z andrius 

 Adding full bibliography for 4083562--4083570.cif.
;
_cod_original_cell_volume 4926.1(15)
_cod_database_code 4083563

loop_
_symmetry_equiv_pos_as_xyz
'x, y, z'
'-x, -y, -z'

loop_
_atom_site_label
_atom_site_type_symbol
_atom_site_fract_x
_atom_site_fract_y
_atom_site_fract_z
_atom_site_U_iso_or_equiv
_atom_site_adp_type
_atom_site_occupancy
_atom_site_symmetry_multiplicity
_atom_site_calc_flag
_atom_site_refinement_flags
Ti1 Ti 0.94388(5) 0.15639(3) 0.64334(3) 0.03120(17) Uani 1 1 d .
N1 N 0.8020(2) 0.16072(13) 0.69941(13) 0.0363(6) Uani 1 1 d .
N2 N 0.8078(2) 0.22464(14) 0.64172(13) 0.0382(6) Uani 1 1 d .
N3 N 1.0857(2) 0.24911(13) 0.71708(13) 0.0366(6) Uani 1 1 d .
N4 N 1.0755(2) 0.20718(13) 0.61272(12) 0.0344(6) Uani 1 1 d .
N5 N 1.0259(3) 0.09431(13) 0.67081(14) 0.0389(6) Uani 1 1 d .
N6 N 0.8531(3) 0.09482(13) 0.56089(13) 0.0387(6) Uani 1 1 d .
O1 O 0.5515(3) 0.21826(19) 0.59523(19) 0.0889(12) Uani 1 1 d .
O2 O 1.1610(2) 0.32323(12) 0.59246(13) 0.0533(6) Uani 1 1 d .
C1 C 0.7489(3) 0.20327(17) 0.67883(16) 0.0387(8) Uani 1 1 d .
H1 H 0.6750 0.2175 0.6895 0.046 Uiso 1 1 calc R
C2 C 1.1339(3) 0.25237(16) 0.67052(16) 0.0364(7) Uani 1 1 d .
H2 H 1.2049 0.2842 0.6767 0.044 Uiso 1 1 calc R
C3 C 0.7394(3) 0.13086(17) 0.73606(16) 0.0375(7) Uani 1 1 d .
C4 C 0.6453(3) 0.07391(18) 0.70387(17) 0.0417(8) Uani 1 1 d .
C6 C 0.6153(4) 0.07482(19) 0.80621(19) 0.0513(9) Uani 1 1 d .
H6 H 0.5728 0.0560 0.8301 0.062 Uiso 1 1 calc R
C5 C 0.5842(3) 0.04710(19) 0.74090(19) 0.0494(9) Uani 1 1 d .
H5 H 0.5205 0.0092 0.7203 0.059 Uiso 1 1 calc R
C7 C 0.7081(4) 0.1299(2) 0.83711(18) 0.0507(9) Uani 1 1 d .
H7 H 0.7285 0.1486 0.8821 0.061 Uiso 1 1 calc R
C8 C 0.7731(3) 0.15875(18) 0.80312(17) 0.0446(8) Uani 1 1 d .
C9 C 0.6063(4) 0.0417(2) 0.63139(19) 0.0554(10) Uani 1 1 d .
H9 H 0.6704 0.0609 0.6140 0.066 Uiso 1 1 calc R
C10 C 0.4789(5) 0.0584(3) 0.6060(3) 0.0904(16) Uani 1 1 d .
H10A H 0.4559 0.0383 0.5596 0.136 Uiso 1 1 calc R
H10B H 0.4857 0.1064 0.6192 0.136 Uiso 1 1 calc R
H10C H 0.4147 0.0410 0.6233 0.136 Uiso 1 1 calc R
C11 C 0.5992(5) -0.0334(2) 0.6066(2) 0.0759(13) Uani 1 1 d .
H11A H 0.5747 -0.0510 0.5601 0.114 Uiso 1 1 calc R
H11B H 0.5372 -0.0535 0.6231 0.114 Uiso 1 1 calc R
H11C H 0.6811 -0.0437 0.6207 0.114 Uiso 1 1 calc R
C12 C 0.8745(4) 0.2203(2) 0.83892(19) 0.0649(12) Uani 1 1 d .
H12 H 0.9159 0.2310 0.8076 0.078 Uiso 1 1 calc R
C13 C 0.9735(6) 0.2100(4) 0.8885(3) 0.118(2) Uani 1 1 d .
H13A H 1.0373 0.2500 0.9095 0.177 Uiso 1 1 calc R
H13B H 1.0125 0.1729 0.8679 0.177 Uiso 1 1 calc R
H13C H 0.9344 0.2005 0.9201 0.177 Uiso 1 1 calc R
C14 C 0.8158(8) 0.2796(3) 0.8724(5) 0.150(3) Uani 1 1 d .
H14A H 0.7515 0.2868 0.8411 0.225 Uiso 1 1 calc R
H14B H 0.8808 0.3192 0.8929 0.225 Uiso 1 1 calc R
H14C H 0.7780 0.2706 0.9045 0.225 Uiso 1 1 calc R
C15 C 0.7631(3) 0.26454(17) 0.60862(17) 0.0409(8) Uani 1 1 d .
C16 C 0.8491(4) 0.30531(19) 0.59491(19) 0.0495(9) Uani 1 1 d .
H16 H 0.9356 0.3070 0.6101 0.059 Uiso 1 1 calc R
C17 C 0.8126(4) 0.3442(2) 0.5593(2) 0.0624(11) Uani 1 1 d .
H17 H 0.8740 0.3716 0.5510 0.075 Uiso 1 1 calc R
C18 C 0.6893(5) 0.3423(2) 0.5369(2) 0.0745(13) Uani 1 1 d .
H18 H 0.6643 0.3691 0.5135 0.089 Uiso 1 1 calc R
C19 C 0.5988(5) 0.3007(3) 0.5482(3) 0.0796(15) Uani 1 1 d .
H19 H 0.5126 0.2991 0.5319 0.095 Uiso 1 1 calc R
C20 C 0.6347(4) 0.2619(2) 0.5832(2) 0.0589(10) Uani 1 1 d .
C21 C 0.4194(4) 0.2139(4) 0.5719(4) 0.151(4) Uani 1 1 d .
H21A H 0.3725 0.1810 0.5834 0.226 Uiso 1 1 calc R
H21B H 0.4000 0.2008 0.5257 0.226 Uiso 1 1 calc R
H21C H 0.3960 0.2570 0.5910 0.226 Uiso 1 1 calc R
C22 C 1.1432(3) 0.29219(17) 0.78142(16) 0.0422(8) Uani 1 1 d .
C23 C 1.2377(3) 0.27291(19) 0.81902(18) 0.0490(9) Uani 1 1 d .
C24 C 1.2878(5) 0.3155(2) 0.8828(2) 0.0742(13) Uani 1 1 d .
H24 H 1.3512 0.3038 0.9088 0.089 Uiso 1 1 calc R
C25 C 1.2454(5) 0.3747(3) 0.9082(2) 0.0854(15) Uani 1 1 d .
H25 H 1.2794 0.4025 0.9513 0.102 Uiso 1 1 calc R
C26 C 1.1541(5) 0.3928(2) 0.8707(2) 0.0755(13) Uani 1 1 d .
H26 H 1.1272 0.4335 0.8884 0.091 Uiso 1 1 calc R
C27 C 1.1001(4) 0.35269(19) 0.80715(19) 0.0527(9) Uani 1 1 d .
C28 C 1.0041(4) 0.3751(2) 0.7656(2) 0.0646(11) Uani 1 1 d .
H28 H 0.9567 0.3350 0.7288 0.078 Uiso 1 1 calc R
C29 C 1.0695(6) 0.4214(3) 0.7392(3) 0.0949(17) Uani 1 1 d .
H29A H 1.0067 0.4348 0.7123 0.142 Uiso 1 1 calc R
H29B H 1.1247 0.3983 0.7141 0.142 Uiso 1 1 calc R
H29C H 1.1189 0.4605 0.7744 0.142 Uiso 1 1 calc R
C30 C 0.9078(7) 0.4097(4) 0.8004(4) 0.127(3) Uani 1 1 d .
H30A H 0.8485 0.4222 0.7711 0.191 Uiso 1 1 calc R
H30B H 0.9519 0.4492 0.8368 0.191 Uiso 1 1 calc R
H30C H 0.8625 0.3794 0.8153 0.191 Uiso 1 1 calc R
C31 C 1.2852(4) 0.2090(2) 0.7919(2) 0.0599(11) Uani 1 1 d .
H31 H 1.2179 0.1785 0.7551 0.072 Uiso 1 1 calc R
C32 C 1.3133(5) 0.1740(3) 0.8401(3) 0.0821(14) Uani 1 1 d .
H32A H 1.3423 0.1329 0.8199 0.123 Uiso 1 1 calc R
H32B H 1.2371 0.1641 0.8535 0.123 Uiso 1 1 calc R
H32C H 1.3782 0.2030 0.8771 0.123 Uiso 1 1 calc R
C33 C 1.4010(5) 0.2198(3) 0.7668(3) 0.0958(18) Uani 1 1 d .
H33A H 1.4283 0.1775 0.7491 0.144 Uiso 1 1 calc R
H33B H 1.4682 0.2505 0.8016 0.144 Uiso 1 1 calc R
H33C H 1.3806 0.2382 0.7337 0.144 Uiso 1 1 calc R
C34 C 1.1049(3) 0.20582(16) 0.55471(16) 0.0352(7) Uani 1 1 d .
C35 C 1.0879(3) 0.14536(18) 0.50494(17) 0.0437(8) Uani 1 1 d .
H35 H 1.0584 0.1063 0.5113 0.052 Uiso 1 1 calc R
C36 C 1.1124(4) 0.1397(2) 0.44603(18) 0.0523(9) Uani 1 1 d .
H36 H 1.0997 0.0977 0.4132 0.063 Uiso 1 1 calc R
C37 C 1.1560(4) 0.1970(2) 0.43623(19) 0.0554(10) Uani 1 1 d .
H37 H 1.1751 0.1939 0.3969 0.066 Uiso 1 1 calc R
C38 C 1.1712(3) 0.2581(2) 0.48421(19) 0.0510(9) Uani 1 1 d .
H38 H 1.1986 0.2968 0.4768 0.061 Uiso 1 1 calc R
C39 C 1.1471(3) 0.26406(17) 0.54330(17) 0.0401(8) Uani 1 1 d .
C40 C 1.2066(5) 0.3830(2) 0.5846(3) 0.0778(14) Uani 1 1 d .
H40A H 1.2120 0.4207 0.6236 0.117 Uiso 1 1 calc R
H40B H 1.1493 0.3878 0.5492 0.117 Uiso 1 1 calc R
H40C H 1.2897 0.3812 0.5757 0.117 Uiso 1 1 calc R
C41 C 1.1289(4) 0.0684(2) 0.6423(2) 0.0536(10) Uani 1 1 d .
H41A H 1.1449 0.0896 0.6125 0.080 Uiso 1 1 calc R
H41B H 1.1049 0.0206 0.6196 0.080 Uiso 1 1 calc R
H41C H 1.2047 0.0780 0.6759 0.080 Uiso 1 1 calc R
C42 C 1.0020(4) 0.0626(2) 0.7154(2) 0.0637(12) Uani 1 1 d .
H42A H 0.9350 0.0802 0.7347 0.096 Uiso 1 1 calc R
H42B H 1.0781 0.0717 0.7487 0.096 Uiso 1 1 calc R
H42C H 0.9768 0.0149 0.6926 0.096 Uiso 1 1 calc R
C43 C 0.7839(4) 0.1149(2) 0.51105(18) 0.0546(10) Uani 1 1 d .
H43A H 0.7914 0.1630 0.5270 0.082 Uiso 1 1 calc R
H43B H 0.6956 0.0945 0.4996 0.082 Uiso 1 1 calc R
H43C H 0.8189 0.1006 0.4735 0.082 Uiso 1 1 calc R
C44 C 0.8423(4) 0.02258(17) 0.53672(18) 0.0501(9) Uani 1 1 d .
H44A H 0.8890 0.0092 0.5695 0.075 Uiso 1 1 calc R
H44B H 0.8765 0.0085 0.4990 0.075 Uiso 1 1 calc R
H44C H 0.7541 0.0020 0.5256 0.075 Uiso 1 1 calc R
Ti1A Ti -0.00896(5) 0.26514(3) 0.18883(3) 0.03420(17) Uani 1 1 d .
N1A N 0.1072(2) 0.18627(13) 0.14352(13) 0.0363(6) Uani 1 1 d .
N2A N -0.0871(2) 0.19299(14) 0.09876(13) 0.0392(6) Uani 1 1 d .
N3A N 0.0988(2) 0.29078(13) 0.28821(13) 0.0384(6) Uani 1 1 d .
N4A N -0.0554(2) 0.20254(13) 0.24374(13) 0.0364(6) Uani 1 1 d .
N5A N 0.0811(3) 0.33590(15) 0.17461(16) 0.0474(7) Uani 1 1 d .
N6A N -0.1565(3) 0.30304(14) 0.19922(15) 0.0445(7) Uani 1 1 d .
O1A O -0.1817(2) 0.05678(13) 0.03317(14) 0.0580(7) Uani 1 1 d .
O2A O -0.1564(3) 0.20468(14) 0.34831(13) 0.0629(8) Uani 1 1 d .
C1A C 0.0149(3) 0.16242(17) 0.09333(17) 0.0380(7) Uani 1 1 d .
H1A H 0.0178 0.1270 0.0562 0.046 Uiso 1 1 calc R
C2A C 0.0296(3) 0.24153(16) 0.29492(17) 0.0401(8) Uani 1 1 d .
H2A H 0.0405 0.2347 0.3340 0.048 Uiso 1 1 calc R
C3A C 0.2240(3) 0.16200(16) 0.14231(16) 0.0361(7) Uani 1 1 d .
C4A C 0.2495(3) 0.11504(18) 0.17103(18) 0.0451(8) Uani 1 1 d .
C5A C 0.3664(3) 0.09540(19) 0.17338(19) 0.0497(9) Uani 1 1 d .
H5A H 0.3860 0.0652 0.1936 0.060 Uiso 1 1 calc R
C6A C 0.4541(3) 0.11932(19) 0.14663(19) 0.0501(9) Uani 1 1 d .
H6A H 0.5328 0.1054 0.1487 0.060 Uiso 1 1 calc R
C7A C 0.4267(3) 0.16361(18) 0.11683(18) 0.0466(9) Uani 1 1 d .
H7A H 0.4858 0.1780 0.0970 0.056 Uiso 1 1 calc R
C8A C 0.3143(3) 0.18734(17) 0.11536(16) 0.0401(8) Uani 1 1 d .
C9A C 0.1482(4) 0.0837(2) 0.1944(2) 0.0566(10) Uani 1 1 d .
H9A H 0.0828 0.1123 0.1986 0.068 Uiso 1 1 calc R
C10A C 0.1929(5) 0.0781(3) 0.2583(3) 0.0837(15) Uani 1 1 d .
H10D H 0.1225 0.0578 0.2698 0.126 Uiso 1 1 calc R
H10E H 0.2272 0.1221 0.2905 0.126 Uiso 1 1 calc R
H10F H 0.2578 0.0507 0.2560 0.126 Uiso 1 1 calc R
C11A C 0.0859(4) 0.0161(2) 0.1455(3) 0.0832(16) Uani 1 1 d .
H11D H 0.0213 -0.0035 0.1611 0.125 Uiso 1 1 calc R
H11E H 0.1487 -0.0124 0.1384 0.125 Uiso 1 1 calc R
H11F H 0.0477 0.0206 0.1056 0.125 Uiso 1 1 calc R
C12A C 0.2866(3) 0.2378(2) 0.0843(2) 0.0530(10) Uani 1 1 d .
H12A H 0.2156 0.2577 0.0996 0.064 Uiso 1 1 calc R
C13A C 0.3989(4) 0.2947(2) 0.1035(2) 0.0686(12) Uani 1 1 d .
H13D H 0.3768 0.3257 0.0827 0.103 Uiso 1 1 calc R
H13E H 0.4710 0.2766 0.0901 0.103 Uiso 1 1 calc R
H13F H 0.4201 0.3177 0.1496 0.103 Uiso 1 1 calc R
C14A C 0.2443(5) 0.2040(3) 0.0115(2) 0.0804(15) Uani 1 1 d .
H14D H 0.2274 0.2371 -0.0073 0.121 Uiso 1 1 calc R
H14E H 0.1682 0.1713 0.0003 0.121 Uiso 1 1 calc R
H14F H 0.3105 0.1820 -0.0048 0.121 Uiso 1 1 calc R
C15A C -0.2027(3) 0.16867(18) 0.05152(16) 0.0416(8) Uani 1 1 d .
C16A C -0.2733(3) 0.2141(2) 0.03884(17) 0.0470(9) Uani 1 1 d .
H16A H -0.2415 0.2599 0.0603 0.056 Uiso 1 1 calc R
C17A C -0.3890(4) 0.1938(2) -0.00442(19) 0.0583(11) Uani 1 1 d .
H17A H -0.4347 0.2257 -0.0124 0.070 Uiso 1 1 calc R
C18A C -0.4372(4) 0.1276(3) -0.0357(2) 0.0624(12) Uani 1 1 d .
H18A H -0.5161 0.1140 -0.0652 0.075 Uiso 1 1 calc R
C19A C -0.3701(4) 0.0803(2) -0.02399(19) 0.0567(10) Uani 1 1 d .
H19A H -0.4040 0.0346 -0.0451 0.068 Uiso 1 1 calc R
C20A C -0.2532(3) 0.10049(19) 0.01884(17) 0.0467(9) Uani 1 1 d .
C21A C -0.2364(5) -0.0114(2) 0.0087(3) 0.0780(14) Uani 1 1 d .
H21D H -0.1755 -0.0366 0.0217 0.117 Uiso 1 1 calc R
H21E H -0.2610 -0.0272 -0.0377 0.117 Uiso 1 1 calc R
H21F H -0.3103 -0.0173 0.0253 0.117 Uiso 1 1 calc R
C22A C 0.1852(3) 0.33741(18) 0.34497(17) 0.0449(8) Uani 1 1 d .
C23A C 0.1426(4) 0.39187(19) 0.38427(19) 0.0552(10) Uani 1 1 d .
C24A C 0.2275(5) 0.4359(2) 0.4407(2) 0.0713(13) Uani 1 1 d .
H24A H 0.1999 0.4725 0.4676 0.086 Uiso 1 1 calc R
C25A C 0.3465(5) 0.4273(3) 0.4573(2) 0.0808(15) Uani 1 1 d .
H25A H 0.4017 0.4579 0.4949 0.097 Uiso 1 1 calc R
C26A C 0.3881(4) 0.3733(3) 0.4190(2) 0.0775(15) Uani 1 1 d .
H26A H 0.4710 0.3669 0.4320 0.093 Uiso 1 1 calc R
C27A C 0.3103(4) 0.3278(2) 0.36133(19) 0.0568(10) Uani 1 1 d .
C28A C 0.3598(4) 0.2710(2) 0.3189(2) 0.0633(11) Uani 1 1 d .
H28A H 0.2863 0.2373 0.2895 0.076 Uiso 1 1 calc R
C29A C 0.4333(6) 0.2947(3) 0.2787(3) 0.1003(19) Uani 1 1 d .
H29D H 0.4643 0.2576 0.2516 0.150 Uiso 1 1 calc R
H29E H 0.5041 0.3292 0.3064 0.150 Uiso 1 1 calc R
H29F H 0.3788 0.3125 0.2522 0.150 Uiso 1 1 calc R
C30A C 0.4414(5) 0.2364(3) 0.3569(3) 0.0998(18) Uani 1 1 d .
H30D H 0.4701 0.2002 0.3274 0.150 Uiso 1 1 calc R
H30E H 0.3913 0.2189 0.3806 0.150 Uiso 1 1 calc R
H30F H 0.5138 0.2685 0.3867 0.150 Uiso 1 1 calc R
C31A C 0.0060(5) 0.4021(2) 0.3677(2) 0.0697(12) Uani 1 1 d .
H31A H -0.0325 0.3730 0.3226 0.084 Uiso 1 1 calc R
C32A C -0.0004(8) 0.4739(3) 0.3742(3) 0.117(2) Uani 1 1 d .
H32D H 0.0470 0.4860 0.3466 0.176 Uiso 1 1 calc R
H32E H 0.0354 0.5032 0.4184 0.176 Uiso 1 1 calc R
H32F H -0.0878 0.4783 0.3619 0.176 Uiso 1 1 calc R
C33A C -0.0702(6) 0.3822(3) 0.4099(4) 0.104(2) Uani 1 1 d .
H33D H -0.1563 0.3890 0.3987 0.156 Uiso 1 1 calc R
H33E H -0.0326 0.4093 0.4545 0.156 Uiso 1 1 calc R
H33F H -0.0702 0.3356 0.4034 0.156 Uiso 1 1 calc R
C34A C -0.1363(3) 0.14736(16) 0.24344(17) 0.0400(8) Uani 1 1 d .
C35A C -0.1727(3) 0.09087(18) 0.18789(19) 0.0480(9) Uani 1 1 d .
H35A H -0.1456 0.0913 0.1512 0.058 Uiso 1 1 calc R
C36A C -0.2486(4) 0.03331(19) 0.1848(2) 0.0573(10) Uani 1 1 d .
H36A H -0.2718 -0.0044 0.1467 0.069 Uiso 1 1 calc R
C37A C -0.2884(4) 0.0328(2) 0.2377(2) 0.0652(12) Uani 1 1 d .
H37A H -0.3366 -0.0061 0.2368 0.078 Uiso 1 1 calc R
C38A C -0.2580(4) 0.0894(2) 0.2931(2) 0.0634(11) Uani 1 1 d .
H38A H -0.2880 0.0888 0.3290 0.076 Uiso 1 1 calc R
C39A C -0.1844(3) 0.14664(18) 0.29630(19) 0.0477(9) Uani 1 1 d .
C40A C -0.1962(5) 0.2061(3) 0.4043(2) 0.0802(15) Uani 1 1 d .
H40D H -0.1696 0.2506 0.4368 0.120 Uiso 1 1 calc R
H40E H -0.1588 0.1745 0.4203 0.120 Uiso 1 1 calc R
H40F H -0.2875 0.1943 0.3943 0.120 Uiso 1 1 calc R
C41A C 0.0437(4) 0.3450(2) 0.1135(2) 0.0667(12) Uani 1 1 d .
H41D H -0.0230 0.3086 0.0847 0.100 Uiso 1 1 calc R
H41E H 0.1159 0.3455 0.0945 0.100 Uiso 1 1 calc R
H41F H 0.0135 0.3869 0.1207 0.100 Uiso 1 1 calc R
C42A C 0.1824(5) 0.3918(2) 0.2191(2) 0.0735(13) Uani 1 1 d .
H42D H 0.2072 0.3855 0.2595 0.110 Uiso 1 1 calc R
H42E H 0.1515 0.4335 0.2265 0.110 Uiso 1 1 calc R
H42F H 0.2548 0.3929 0.2004 0.110 Uiso 1 1 calc R
C43A C -0.1750(5) 0.3704(2) 0.2045(3) 0.0715(13) Uani 1 1 d .
H43D H -0.0976 0.3954 0.2031 0.107 Uiso 1 1 calc R
H43E H -0.1974 0.3925 0.2447 0.107 Uiso 1 1 calc R
H43F H -0.2424 0.3680 0.1691 0.107 Uiso 1 1 calc R
C44A C -0.2740(3) 0.26598(17) 0.20156(17) 0.0635(11) Uani 1 1 d .
H44D H -0.2622 0.2214 0.1989 0.095 Uiso 1 1 calc R
H44E H -0.3410 0.2632 0.1658 0.095 Uiso 1 1 calc R
H44F H -0.2966 0.2888 0.2415 0.095 Uiso 1 1 calc R
C45 C 0.2870(3) 0.52904(17) 0.05365(17) 0.156(3) Uani 0.50 1 d PRD
C46 C 0.3999(3) 0.54786(17) 0.03962(17) 0.156(3) Uani 0.50 1 d PR
H46 H 0.4752 0.5375 0.0583 0.187 Uiso 0.50 1 calc PR
C47 C 0.4016(3) 0.58196(17) -0.00211(17) 0.156(3) Uani 0.50 1 d PR
H47 H 0.4779 0.5947 -0.0116 0.187 Uiso 0.50 1 calc PR
C48 C 0.2903(3) 0.59726(17) -0.02980(17) 0.156(3) Uani 0.50 1 d PR
H48 H 0.2914 0.6203 -0.0580 0.187 Uiso 0.50 1 calc PR
C49 C 0.1774(3) 0.57844(17) -0.01576(17) 0.156(3) Uani 0.50 1 d PR
H49 H 0.1021 0.5888 -0.0345 0.187 Uiso 0.50 1 calc PR
C50 C 0.1757(3) 0.54434(17) 0.02597(17) 0.156(3) Uani 0.50 1 d PR
H50 H 0.0993 0.5316 0.0355 0.187 Uiso 0.50 1 calc PR
C51 C 0.2778(5) 0.4833(2) 0.0900(2) 0.139(6) Uani 0.50 1 d PD
H51A H 0.1920 0.4755 0.0947 0.208 Uiso 0.50 1 calc PR
H51B H 0.3351 0.5035 0.1320 0.208 Uiso 0.50 1 calc PR
H51C H 0.3003 0.4412 0.0667 0.208 Uiso 0.50 1 calc PR
C52 C 0.4712(5) 0.5192(2) 0.3040(2) 0.181(5) Uani 0.50 1 d PRD
C53 C 0.5408(5) 0.4826(2) 0.2642(2) 0.181(5) Uani 0.50 1 d PR
H53 H 0.5566 0.4412 0.2657 0.217 Uiso 0.50 1 calc PR
C54 C 0.5871(5) 0.5070(2) 0.2221(2) 0.181(5) Uani 0.50 1 d PR
H54 H 0.6343 0.4823 0.1951 0.217 Uiso 0.50 1 calc PR
C55 C 0.5638(5) 0.5682(2) 0.2198(2) 0.181(5) Uani 0.50 1 d PR
H55 H 0.5951 0.5847 0.1914 0.217 Uiso 0.50 1 calc PR
C56 C 0.4941(5) 0.6048(2) 0.2597(2) 0.181(5) Uani 0.50 1 d PR
H56 H 0.4783 0.6461 0.2582 0.217 Uiso 0.50 1 calc PR
C57 C 0.4478(5) 0.5803(2) 0.3018(2) 0.181(5) Uani 0.50 1 d PR
H57 H 0.4007 0.6051 0.3287 0.217 Uiso 0.50 1 calc PR
C58 C 0.4315(18) 0.5127(8) 0.3614(4) 0.218(12) Uani 0.50 1 d PD
H58A H 0.3860 0.5481 0.3788 0.327 Uiso 0.50 1 calc PR
H58B H 0.5057 0.5158 0.3938 0.327 Uiso 0.50 1 calc PR
H58C H 0.3772 0.4698 0.3489 0.327 Uiso 0.50 1 calc PR

loop_
_atom_site_aniso_label
_atom_site_aniso_U_11
_atom_site_aniso_U_22
_atom_site_aniso_U_33
_atom_site_aniso_U_23
_atom_site_aniso_U_13
_atom_site_aniso_U_12
Ti1 0.0316(3) 0.0338(3) 0.0290(3) 0.0120(3) 0.0076(2) 0.0065(2)
N1 0.0375(14) 0.0408(15) 0.0328(15) 0.0152(13) 0.0094(12) 0.0084(12)
N2 0.0359(14) 0.0440(16) 0.0378(16) 0.0181(13) 0.0075(12) 0.0119(12)
N3 0.0389(14) 0.0362(15) 0.0301(15) 0.0094(12) 0.0036(12) 0.0049(11)
N4 0.0367(14) 0.0365(15) 0.0287(15) 0.0116(12) 0.0058(11) 0.0059(11)
N5 0.0413(15) 0.0400(16) 0.0374(16) 0.0165(13) 0.0088(12) 0.0085(12)
N6 0.0417(15) 0.0379(15) 0.0318(15) 0.0105(13) 0.0046(12) 0.0016(12)
O1 0.0364(15) 0.129(3) 0.121(3) 0.082(3) -0.0019(17) 0.0159(17)
O2 0.0650(16) 0.0434(15) 0.0556(17) 0.0237(13) 0.0166(13) 0.0040(12)
C1 0.0312(16) 0.047(2) 0.0376(19) 0.0135(16) 0.0098(14) 0.0117(14)
C2 0.0336(16) 0.0361(18) 0.039(2) 0.0148(15) 0.0059(14) 0.0046(13)
C3 0.0336(16) 0.048(2) 0.0346(19) 0.0172(16) 0.0124(14) 0.0095(14)
C4 0.0360(17) 0.052(2) 0.036(2) 0.0140(17) 0.0104(15) 0.0070(15)
C6 0.059(2) 0.055(2) 0.051(2) 0.026(2) 0.0269(19) 0.0102(18)
C5 0.048(2) 0.051(2) 0.053(2) 0.0202(19) 0.0221(18) 0.0023(16)
C7 0.059(2) 0.060(2) 0.034(2) 0.0167(18) 0.0166(17) 0.0069(18)
C8 0.0458(19) 0.052(2) 0.036(2) 0.0165(17) 0.0126(16) 0.0064(16)
C9 0.050(2) 0.068(3) 0.040(2) 0.016(2) 0.0102(17) -0.0099(18)
C10 0.083(3) 0.113(4) 0.056(3) 0.022(3) -0.011(3) 0.013(3)
C11 0.088(3) 0.074(3) 0.049(3) 0.005(2) 0.021(2) -0.004(2)
C12 0.068(3) 0.078(3) 0.033(2) 0.012(2) 0.0072(19) -0.016(2)
C13 0.084(4) 0.148(6) 0.091(5) 0.045(4) -0.032(3) -0.026(4)
C14 0.164(7) 0.055(4) 0.178(8) -0.011(4) 0.039(6) -0.017(4)
C15 0.0431(18) 0.0419(19) 0.0363(19) 0.0136(16) 0.0033(15) 0.0150(15)
C16 0.056(2) 0.049(2) 0.050(2) 0.0261(19) 0.0109(18) 0.0150(17)
C17 0.082(3) 0.058(3) 0.054(3) 0.030(2) 0.012(2) 0.017(2)
C18 0.088(3) 0.074(3) 0.072(3) 0.044(3) 0.003(3) 0.028(3)
C19 0.066(3) 0.103(4) 0.080(4) 0.049(3) 0.000(3) 0.041(3)
C20 0.048(2) 0.072(3) 0.059(3) 0.032(2) -0.0001(19) 0.0156(19)
C21 0.036(3) 0.217(9) 0.243(10) 0.163(8) -0.011(4) 0.012(4)
C22 0.049(2) 0.0403(19) 0.0301(19) 0.0096(15) 0.0039(15) -0.0008(15)
C23 0.051(2) 0.051(2) 0.035(2) 0.0104(17) -0.0022(16) 0.0029(16)
C24 0.086(3) 0.068(3) 0.046(3) 0.010(2) -0.012(2) 0.003(2)
C25 0.107(4) 0.075(3) 0.040(3) -0.006(2) -0.006(3) 0.004(3)
C26 0.096(4) 0.059(3) 0.050(3) -0.003(2) 0.007(3) 0.018(2)
C27 0.064(2) 0.043(2) 0.043(2) 0.0077(18) 0.0122(18) 0.0055(17)
C28 0.076(3) 0.049(2) 0.059(3) 0.008(2) 0.008(2) 0.023(2)
C29 0.124(5) 0.074(4) 0.095(4) 0.046(3) 0.014(4) 0.019(3)
C30 0.119(5) 0.157(7) 0.125(6) 0.048(5) 0.046(5) 0.088(5)
C31 0.059(2) 0.064(3) 0.047(2) 0.016(2) -0.0054(19) 0.018(2)
C32 0.096(4) 0.081(3) 0.072(3) 0.038(3) 0.002(3) 0.028(3)
C33 0.091(4) 0.113(5) 0.098(5) 0.047(4) 0.028(3) 0.045(3)
C34 0.0327(16) 0.0435(19) 0.0336(18) 0.0181(15) 0.0087(14) 0.0096(13)
C35 0.050(2) 0.046(2) 0.041(2) 0.0188(17) 0.0158(16) 0.0139(16)
C36 0.061(2) 0.064(3) 0.038(2) 0.0196(19) 0.0192(18) 0.0210(19)
C37 0.062(2) 0.076(3) 0.044(2) 0.032(2) 0.0232(19) 0.027(2)
C38 0.051(2) 0.067(3) 0.054(2) 0.042(2) 0.0175(18) 0.0160(18)
C39 0.0374(17) 0.044(2) 0.042(2) 0.0190(17) 0.0085(15) 0.0090(14)
C40 0.109(4) 0.047(3) 0.085(4) 0.036(3) 0.026(3) 0.003(2)
C41 0.065(2) 0.054(2) 0.053(2) 0.025(2) 0.023(2) 0.0275(19)
C42 0.066(3) 0.078(3) 0.074(3) 0.052(3) 0.026(2) 0.028(2)
C43 0.060(2) 0.061(2) 0.035(2) 0.0135(19) 0.0015(17) 0.0128(19)
C44 0.059(2) 0.040(2) 0.042(2) 0.0047(17) 0.0131(18) 0.0040(16)
Ti1A 0.0338(3) 0.0343(3) 0.0337(3) 0.0138(3) 0.0047(2) 0.0038(2)
N1A 0.0329(14) 0.0385(15) 0.0379(16) 0.0144(13) 0.0092(12) 0.0055(11)
N2A 0.0339(14) 0.0411(16) 0.0372(16) 0.0105(13) 0.0039(12) 0.0049(12)
N3A 0.0395(15) 0.0375(15) 0.0344(16) 0.0138(13) 0.0028(12) -0.0009(12)
N4A 0.0370(14) 0.0369(15) 0.0341(16) 0.0145(13) 0.0069(12) -0.0008(11)
N5A 0.0464(17) 0.0431(17) 0.058(2) 0.0263(16) 0.0099(15) 0.0067(13)
N6A 0.0436(16) 0.0456(17) 0.0434(18) 0.0160(14) 0.0073(13) 0.0106(13)
O1A 0.0549(15) 0.0476(16) 0.0554(18) 0.0084(13) -0.0018(13) 0.0024(12)
O2A 0.083(2) 0.0608(18) 0.0467(17) 0.0176(15) 0.0281(15) 0.0020(14)
C1A 0.0320(17) 0.0441(19) 0.0388(19) 0.0169(16) 0.0076(15) 0.0058(14)
C2A 0.0414(18) 0.0409(19) 0.038(2) 0.0185(16) 0.0046(15) 0.0036(15)
C3A 0.0300(16) 0.0391(18) 0.0358(19) 0.0119(15) 0.0038(14) 0.0045(13)
C4A 0.0441(19) 0.043(2) 0.049(2) 0.0186(18) 0.0101(17) 0.0095(15)
C5A 0.048(2) 0.049(2) 0.056(2) 0.0257(19) 0.0078(18) 0.0131(16)
C6A 0.0346(18) 0.056(2) 0.053(2) 0.0154(19) 0.0027(16) 0.0105(16)
C7A 0.0318(17) 0.056(2) 0.049(2) 0.0163(19) 0.0091(16) 0.0042(15)
C8A 0.0368(17) 0.048(2) 0.0345(19) 0.0145(16) 0.0067(14) 0.0063(14)
C9A 0.053(2) 0.054(2) 0.083(3) 0.041(2) 0.028(2) 0.0172(18)
C10A 0.097(4) 0.083(3) 0.100(4) 0.056(3) 0.049(3) 0.019(3)
C11A 0.061(3) 0.068(3) 0.126(5) 0.042(3) 0.025(3) 0.002(2)
C12A 0.045(2) 0.069(3) 0.062(3) 0.039(2) 0.0216(19) 0.0158(18)
C13A 0.069(3) 0.070(3) 0.083(3) 0.045(3) 0.026(2) 0.010(2)
C14A 0.069(3) 0.119(4) 0.062(3) 0.056(3) -0.001(2) 0.004(3)
C15A 0.0291(16) 0.059(2) 0.0335(19) 0.0139(17) 0.0063(14) 0.0065(15)
C16A 0.0382(18) 0.065(2) 0.038(2) 0.0184(18) 0.0057(15) 0.0139(16)
C17A 0.044(2) 0.093(3) 0.041(2) 0.025(2) 0.0108(18) 0.023(2)
C18A 0.037(2) 0.100(4) 0.041(2) 0.016(2) 0.0058(17) 0.009(2)
C19A 0.045(2) 0.069(3) 0.040(2) 0.007(2) 0.0052(17) -0.0033(19)
C20A 0.0378(18) 0.059(2) 0.037(2) 0.0110(18) 0.0070(15) 0.0052(16)
C21A 0.081(3) 0.051(3) 0.075(3) 0.004(2) -0.002(3) -0.005(2)
C22A 0.046(2) 0.049(2) 0.035(2) 0.0194(17) 0.0016(15) -0.0081(16)
C23A 0.073(3) 0.041(2) 0.044(2) 0.0133(18) 0.0071(19) -0.0045(18)
C24A 0.084(3) 0.062(3) 0.047(3) 0.006(2) 0.007(2) -0.015(2)
C25A 0.082(4) 0.086(4) 0.039(3) -0.001(2) 0.004(2) -0.032(3)
C26A 0.050(2) 0.106(4) 0.054(3) 0.023(3) -0.008(2) -0.025(2)
C27A 0.047(2) 0.070(3) 0.044(2) 0.020(2) 0.0022(18) -0.0110(19)
C28A 0.041(2) 0.080(3) 0.056(3) 0.019(2) -0.0019(18) -0.0032(19)
C29A 0.121(5) 0.107(4) 0.081(4) 0.029(4) 0.053(4) 0.019(4)
C30A 0.081(4) 0.131(5) 0.090(4) 0.047(4) 0.008(3) 0.030(3)
C31A 0.090(3) 0.047(2) 0.058(3) 0.008(2) 0.006(2) 0.017(2)
C32A 0.191(7) 0.064(4) 0.097(5) 0.027(3) 0.026(5) 0.046(4)
C33A 0.084(4) 0.104(5) 0.135(6) 0.046(4) 0.041(4) 0.025(3)
C34A 0.0365(17) 0.0377(18) 0.048(2) 0.0205(17) 0.0090(15) 0.0018(14)
C35A 0.0392(19) 0.047(2) 0.054(2) 0.0140(19) 0.0140(17) -0.0030(15)
C36A 0.051(2) 0.041(2) 0.069(3) 0.011(2) 0.016(2) -0.0075(17)
C37A 0.060(2) 0.045(2) 0.095(4) 0.027(2) 0.032(2) -0.0039(18)
C38A 0.064(3) 0.062(3) 0.076(3) 0.034(3) 0.033(2) 0.001(2)
C39A 0.051(2) 0.048(2) 0.047(2) 0.0200(19) 0.0168(17) 0.0050(16)
C40A 0.101(4) 0.094(4) 0.054(3) 0.026(3) 0.041(3) 0.013(3)
C41A 0.069(3) 0.069(3) 0.074(3) 0.046(3) 0.012(2) 0.005(2)
C42A 0.080(3) 0.058(3) 0.077(3) 0.031(3) 0.009(3) -0.018(2)
C43A 0.079(3) 0.058(3) 0.083(3) 0.025(2) 0.021(3) 0.035(2)
C44A 0.038(2) 0.083(3) 0.075(3) 0.034(3) 0.014(2) 0.0158(19)
C45 0.233(9) 0.102(5) 0.085(5) -0.006(3) -0.015(5) 0.063(6)
C46 0.233(9) 0.102(5) 0.085(5) -0.006(3) -0.015(5) 0.063(6)
C47 0.233(9) 0.102(5) 0.085(5) -0.006(3) -0.015(5) 0.063(6)
C48 0.233(9) 0.102(5) 0.085(5) -0.006(3) -0.015(5) 0.063(6)
C49 0.233(9) 0.102(5) 0.085(5) -0.006(3) -0.015(5) 0.063(6)
C50 0.233(9) 0.102(5) 0.085(5) -0.006(3) -0.015(5) 0.063(6)
C51 0.227(18) 0.093(9) 0.070(9) -0.004(7) 0.061(10) -0.009(10)
C52 0.069(4) 0.157(7) 0.175(8) -0.075(6) -0.032(4) -0.013(4)
C53 0.069(4) 0.157(7) 0.175(8) -0.075(6) -0.032(4) -0.013(4)
C54 0.069(4) 0.157(7) 0.175(8) -0.075(6) -0.032(4) -0.013(4)
C55 0.069(4) 0.157(7) 0.175(8) -0.075(6) -0.032(4) -0.013(4)
C56 0.069(4) 0.157(7) 0.175(8) -0.075(6) -0.032(4) -0.013(4)
C57 0.069(4) 0.157(7) 0.175(8) -0.075(6) -0.032(4) -0.013(4)
C58 0.21(2) 0.164(17) 0.22(2) 0.095(16) -0.053(16) -0.147(16)

loop_
_atom_type_symbol
_atom_type_description
_atom_type_scat_dispersion_real
_atom_type_scat_dispersion_imag
_atom_type_scat_source
C C 0.0033 0.0016 'International Tables Vol C Tables 4.2.6.8 and 6.1.1.4'
H H 0.0000 0.0000 'International Tables Vol C Tables 4.2.6.8 and 6.1.1.4'
N N 0.0061 0.0033 'International Tables Vol C Tables 4.2.6.8 and 6.1.1.4'
O O 0.0106 0.0060 'International Tables Vol C Tables 4.2.6.8 and 6.1.1.4'
Ti Ti 0.2776 0.4457 'International Tables Vol C Tables 4.2.6.8 and 6.1.1.4'

loop_
_geom_angle_atom_site_label_1
_geom_angle_atom_site_label_2
_geom_angle_atom_site_label_3
_geom_angle
N5 Ti1 N6 96.87(12)
N5 Ti1 N4 106.51(11)
N6 Ti1 N4 97.53(11)
N5 Ti1 N1 95.74(11)
N6 Ti1 N1 101.87(11)
N4 Ti1 N1 148.38(10)
N5 Ti1 N2 156.20(11)
N6 Ti1 N2 91.06(11)
N4 Ti1 N2 94.57(10)
N1 Ti1 N2 60.60(10)
N5 Ti1 N3 94.50(11)
N6 Ti1 N3 157.18(11)
N4 Ti1 N3 60.18(10)
N1 Ti1 N3 96.58(10)
N2 Ti1 N3 86.38(10)
N5 Ti1 C1 125.83(11)
N6 Ti1 C1 96.08(12)
N4 Ti1 C1 123.45(11)
N1 Ti1 C1 30.09(10)
N2 Ti1 C1 30.57(10)
N3 Ti1 C1 93.17(10)
N5 Ti1 C2 101.02(11)
N6 Ti1 C2 128.08(11)
N4 Ti1 C2 30.61(10)
N1 Ti1 C2 123.94(10)
N2 Ti1 C2 91.45(10)
N3 Ti1 C2 29.60(10)
C1 Ti1 C2 111.09(10)
C1 N1 C3 118.5(3)
C1 N1 Ti1 93.22(19)
C3 N1 Ti1 147.1(2)
C1 N2 C15 125.3(3)
C1 N2 Ti1 91.43(19)
C15 N2 Ti1 141.7(2)
C2 N3 C22 120.6(3)
C2 N3 Ti1 87.7(2)
C22 N3 Ti1 151.1(2)
C2 N4 C34 124.5(3)
C2 N4 Ti1 96.85(19)
C34 N4 Ti1 138.6(2)
C42 N5 C41 109.5(3)
C42 N5 Ti1 131.2(2)
C41 N5 Ti1 119.2(2)
C44 N6 C43 109.3(3)
C44 N6 Ti1 127.2(2)
C43 N6 Ti1 123.5(2)
C20 O1 C21 118.4(4)
C39 O2 C40 119.1(3)
N1 C1 N2 114.5(3)
N1 C1 Ti1 56.69(16)
N2 C1 Ti1 58.00(15)
N1 C1 H1 122.7
N2 C1 H1 122.7
Ti1 C1 H1 176.1
N3 C2 N4 115.2(3)
N3 C2 Ti1 62.70(18)
N4 C2 Ti1 52.54(15)
N3 C2 H2 122.4
N4 C2 H2 122.4
Ti1 C2 H2 174.3
C8 C3 C4 120.8(3)
C8 C3 N1 119.8(3)
C4 C3 N1 119.4(3)
C5 C4 C3 117.9(3)
C5 C4 C9 119.4(3)
C3 C4 C9 122.7(3)
C7 C6 C5 120.1(3)
C7 C6 H6 119.9
C5 C6 H6 119.9
C6 C5 C4 121.4(4)
C6 C5 H5 119.3
C4 C5 H5 119.3
C6 C7 C8 121.3(4)
C6 C7 H7 119.4
C8 C7 H7 119.4
C7 C8 C3 118.3(3)
C7 C8 C12 119.9(3)
C3 C8 C12 121.7(3)
C4 C9 C11 113.4(4)
C4 C9 C10 110.3(4)
C11 C9 C10 109.7(4)
C4 C9 H9 107.8
C11 C9 H9 107.8
C10 C9 H9 107.8
C9 C10 H10A 109.5
C9 C10 H10B 109.5
H10A C10 H10B 109.5
C9 C10 H10C 109.5
H10A C10 H10C 109.5
H10B C10 H10C 109.5
C9 C11 H11A 109.5
C9 C11 H11B 109.5
H11A C11 H11B 109.5
C9 C11 H11C 109.5
H11A C11 H11C 109.5
H11B C11 H11C 109.5
C13 C12 C8 112.1(4)
C13 C12 C14 108.5(6)
C8 C12 C14 110.4(4)
C13 C12 H12 108.6
C8 C12 H12 108.6
C14 C12 H12 108.6
C12 C13 H13A 109.5
C12 C13 H13B 109.5
H13A C13 H13B 109.5
C12 C13 H13C 109.5
H13A C13 H13C 109.5
H13B C13 H13C 109.5
C12 C14 H14A 109.5
C12 C14 H14B 109.5
H14A C14 H14B 109.5
C12 C14 H14C 109.5
H14A C14 H14C 109.5
H14B C14 H14C 109.5
C16 C15 N2 118.7(3)
C16 C15 C20 116.9(3)
N2 C15 C20 124.2(3)
C15 C16 C17 122.5(4)
C15 C16 H16 118.8
C17 C16 H16 118.8
C18 C17 C16 119.8(4)
C18 C17 H17 120.1
C16 C17 H17 120.1
C17 C18 C19 119.9(4)
C17 C18 H18 120.0
C19 C18 H18 120.0
C20 C19 C18 120.4(4)
C20 C19 H19 119.8
C18 C19 H19 119.8
O1 C20 C19 124.2(4)
O1 C20 C15 115.4(3)
C19 C20 C15 120.5(4)
O1 C21 H21A 109.5
O1 C21 H21B 109.5
H21A C21 H21B 109.5
O1 C21 H21C 109.5
H21A C21 H21C 109.5
H21B C21 H21C 109.5
C23 C22 C27 121.1(3)
C23 C22 N3 119.9(3)
C27 C22 N3 118.9(3)
C24 C23 C22 118.0(4)
C24 C23 C31 120.5(4)
C22 C23 C31 121.6(3)
C25 C24 C23 121.1(4)
C25 C24 H24 119.5
C23 C24 H24 119.5
C26 C25 C24 120.0(4)
C26 C25 H25 120.0
C24 C25 H25 120.0
C25 C26 C27 121.8(4)
C25 C26 H26 119.1
C27 C26 H26 119.1
C26 C27 C22 118.0(4)
C26 C27 C28 121.0(4)
C22 C27 C28 120.9(3)
C27 C28 C29 110.5(4)
C27 C28 C30 113.6(4)
C29 C28 C30 109.2(5)
C27 C28 H28 107.8
C29 C28 H28 107.8
C30 C28 H28 107.8
C28 C29 H29A 109.5
C28 C29 H29B 109.5
H29A C29 H29B 109.5
C28 C29 H29C 109.5
H29A C29 H29C 109.5
H29B C29 H29C 109.5
C28 C30 H30A 109.5
C28 C30 H30B 109.5
H30A C30 H30B 109.5
C28 C30 H30C 109.5
H30A C30 H30C 109.5
H30B C30 H30C 109.5
C23 C31 C33 111.6(4)
C23 C31 C32 113.0(4)
C33 C31 C32 109.8(4)
C23 C31 H31 107.4
C33 C31 H31 107.4
C32 C31 H31 107.4
C31 C32 H32A 109.5
C31 C32 H32B 109.5
H32A C32 H32B 109.5
C31 C32 H32C 109.5
H32A C32 H32C 109.5
H32B C32 H32C 109.5
C31 C33 H33A 109.5
C31 C33 H33B 109.5
H33A C33 H33B 109.5
C31 C33 H33C 109.5
H33A C33 H33C 109.5
H33B C33 H33C 109.5
C35 C34 N4 119.1(3)
C35 C34 C39 117.3(3)
N4 C34 C39 123.5(3)
C34 C35 C36 122.8(3)
C34 C35 H35 118.6
C36 C35 H35 118.6
C37 C36 C35 119.0(4)
C37 C36 H36 120.5
C35 C36 H36 120.5
C38 C37 C36 119.7(3)
C38 C37 H37 120.2
C36 C37 H37 120.2
C37 C38 C39 121.5(3)
C37 C38 H38 119.3
C39 C38 H38 119.3
O2 C39 C38 123.9(3)
O2 C39 C34 116.5(3)
C38 C39 C34 119.6(3)
O2 C40 H40A 109.5
O2 C40 H40B 109.5
H40A C40 H40B 109.5
O2 C40 H40C 109.5
H40A C40 H40C 109.5
H40B C40 H40C 109.5
N5 C41 H41A 109.5
N5 C41 H41B 109.5
H41A C41 H41B 109.5
N5 C41 H41C 109.5
H41A C41 H41C 109.5
H41B C41 H41C 109.5
N5 C42 H42A 109.5
N5 C42 H42B 109.5
H42A C42 H42B 109.5
N5 C42 H42C 109.5
H42A C42 H42C 109.5
H42B C42 H42C 109.5
N6 C43 H43A 109.5
N6 C43 H43B 109.5
H43A C43 H43B 109.5
N6 C43 H43C 109.5
H43A C43 H43C 109.5
H43B C43 H43C 109.5
N6 C44 H44A 109.5
N6 C44 H44B 109.5
H44A C44 H44B 109.5
N6 C44 H44C 109.5
H44A C44 H44C 109.5
H44B C44 H44C 109.5
N5A Ti1A N6A 96.64(13)
N5A Ti1A N2A 105.77(13)
N6A Ti1A N2A 96.64(12)
N5A Ti1A N3A 95.76(12)
N6A Ti1A N3A 103.32(12)
N2A Ti1A N3A 148.64(11)
N5A Ti1A N4A 156.04(13)
N6A Ti1A N4A 90.24(11)
N2A Ti1A N4A 96.13(11)
N3A Ti1A N4A 60.29(10)
N5A Ti1A N1A 95.79(11)
N6A Ti1A N1A 156.49(12)
N2A Ti1A N1A 60.70(10)
N3A Ti1A N1A 95.18(10)
N4A Ti1A N1A 86.41(10)
N5A Ti1A C1A 101.26(12)
N6A Ti1A C1A 127.68(12)
N2A Ti1A C1A 31.15(10)
N3A Ti1A C1A 122.91(10)
N4A Ti1A C1A 92.41(10)
N1A Ti1A C1A 29.58(10)
N5A Ti1A C2A 125.98(13)
N6A Ti1A C2A 96.63(12)
N2A Ti1A C2A 124.21(11)
N3A Ti1A C2A 30.23(10)
N4A Ti1A C2A 30.10(10)
N1A Ti1A C2A 92.08(10)
C1A Ti1A C2A 110.75(10)
C1A N1A C3A 119.8(3)
C1A N1A Ti1A 88.1(2)
C3A N1A Ti1A 151.0(2)
C1A N2A C15A 122.1(3)
C1A N2A Ti1A 96.8(2)
C15A N2A Ti1A 140.9(2)
C2A N3A C22A 116.7(3)
C2A N3A Ti1A 92.1(2)
C22A N3A Ti1A 149.9(2)
C2A N4A C34A 122.3(3)
C2A N4A Ti1A 91.72(19)
C34A N4A Ti1A 145.9(2)
C41A N5A C42A 109.7(3)
C41A N5A Ti1A 119.7(3)
C42A N5A Ti1A 130.3(3)
C43A N6A C44A 108.9(3)
C43A N6A Ti1A 127.8(3)
C44A N6A Ti1A 123.3(2)
C20A O1A C21A 118.1(3)
C39A O2A C40A 119.2(3)
N1A C1A N2A 114.2(3)
N1A C1A Ti1A 62.28(18)
N2A C1A Ti1A 52.03(17)
N1A C1A H1A 122.9
N2A C1A H1A 122.9
Ti1A C1A H1A 174.1
N4A C2A N3A 115.7(3)
N4A C2A Ti1A 58.18(17)
N3A C2A Ti1A 57.66(18)
N4A C2A H2A 122.1
N3A C2A H2A 122.1
Ti1A C2A H2A 176.7
C4A C3A C8A 120.8(3)
C4A C3A N1A 118.8(3)
C8A C3A N1A 120.3(3)
C5A C4A C3A 118.2(3)
C5A C4A C9A 121.3(3)
C3A C4A C9A 120.4(3)
C6A C5A C4A 121.2(3)
C6A C5A H5A 119.4
C4A C5A H5A 119.4
C5A C6A C7A 120.1(3)
C5A C6A H6A 120.0
C7A C6A H6A 120.0
C6A C7A C8A 121.5(3)
C6A C7A H7A 119.3
C8A C7A H7A 119.3
C7A C8A C3A 118.1(3)
C7A C8A C12A 121.2(3)
C3A C8A C12A 120.8(3)
C10A C9A C11A 109.5(4)
C10A C9A C4A 114.7(4)
C11A C9A C4A 110.3(4)
C10A C9A H9A 107.4
C11A C9A H9A 107.4
C4A C9A H9A 107.4
C9A C10A H10D 109.5
C9A C10A H10E 109.5
H10D C10A H10E 109.5
C9A C10A H10F 109.5
H10D C10A H10F 109.5
H10E C10A H10F 109.5
C9A C11A H11D 109.5
C9A C11A H11E 109.5
H11D C11A H11E 109.5
C9A C11A H11F 109.5
H11D C11A H11F 109.5
H11E C11A H11F 109.5
C8A C12A C14A 110.9(4)
C8A C12A C13A 112.4(3)
C14A C12A C13A 110.8(3)
C8A C12A H12A 107.5
C14A C12A H12A 107.5
C13A C12A H12A 107.5
C12A C13A H13D 109.5
C12A C13A H13E 109.5
H13D C13A H13E 109.5
C12A C13A H13F 109.5
H13D C13A H13F 109.5
H13E C13A H13F 109.5
C12A C14A H14D 109.5
C12A C14A H14E 109.5
H14D C14A H14E 109.5
C12A C14A H14F 109.5
H14D C14A H14F 109.5
H14E C14A H14F 109.5
C16A C15A C20A 117.7(3)
C16A C15A N2A 118.7(3)
C20A C15A N2A 123.5(3)
C17A C16A C15A 121.7(4)
C17A C16A H16A 119.2
C15A C16A H16A 119.2
C18A C17A C16A 120.1(4)
C18A C17A H17A 119.9
C16A C17A H17A 119.9
C17A C18A C19A 120.1(4)
C17A C18A H18A 119.9
C19A C18A H18A 119.9
C20A C19A C18A 119.8(4)
C20A C19A H19A 120.1
C18A C19A H19A 120.1
O1A C20A C19A 123.2(4)
O1A C20A C15A 116.3(3)
C19A C20A C15A 120.5(4)
O1A C21A H21D 109.5
O1A C21A H21E 109.5
H21D C21A H21E 109.5
O1A C21A H21F 109.5
H21D C21A H21F 109.5
H21E C21A H21F 109.5
C23A C22A C27A 120.7(4)
C23A C22A N3A 119.1(3)
C27A C22A N3A 120.2(3)
C24A C23A C22A 118.3(4)
C24A C23A C31A 120.5(4)
C22A C23A C31A 121.2(4)
C25A C24A C23A 121.8(5)
C25A C24A H24A 119.1
C23A C24A H24A 119.1
C24A C25A C26A 120.0(4)
C24A C25A H25A 120.0
C26A C25A H25A 120.0
C25A C26A C27A 121.8(5)
C25A C26A H26A 119.1
C27A C26A H26A 119.1
C26A C27A C22A 117.4(4)
C26A C27A C28A 120.8(4)
C22A C27A C28A 121.9(3)
C27A C28A C29A 110.3(4)
C27A C28A C30A 112.9(4)
C29A C28A C30A 110.3(4)
C27A C28A H28A 107.7
C29A C28A H28A 107.7
C30A C28A H28A 107.7
C28A C29A H29D 109.5
C28A C29A H29E 109.5
H29D C29A H29E 109.5
C28A C29A H29F 109.5
H29D C29A H29F 109.5
H29E C29A H29F 109.5
C28A C30A H30D 109.5
C28A C30A H30E 109.5
H30D C30A H30E 109.5
C28A C30A H30F 109.5
H30D C30A H30F 109.5
H30E C30A H30F 109.5
C33A C31A C23A 110.7(4)
C33A C31A C32A 109.9(5)
C23A C31A C32A 111.6(5)
C33A C31A H31A 108.2
C23A C31A H31A 108.2
C32A C31A H31A 108.2
C31A C32A H32D 109.5
C31A C32A H32E 109.5
H32D C32A H32E 109.5
C31A C32A H32F 109.5
H32D C32A H32F 109.5
H32E C32A H32F 109.5
C31A C33A H33D 109.5
C31A C33A H33E 109.5
H33D C33A H33E 109.5
C31A C33A H33F 109.5
H33D C33A H33F 109.5
H33E C33A H33F 109.5
C35A C34A C39A 117.7(3)
C35A C34A N4A 118.7(3)
C39A C34A N4A 123.6(3)
C34A C35A C36A 122.0(4)
C34A C35A H35A 119.0
C36A C35A H35A 119.0
C37A C36A C35A 119.0(4)
C37A C36A H36A 120.5
C35A C36A H36A 120.5
C36A C37A C38A 120.3(4)
C36A C37A H37A 119.8
C38A C37A H37A 119.8
C39A C38A C37A 121.0(4)
C39A C38A H38A 119.5
C37A C38A H38A 119.5
O2A C39A C38A 123.5(3)
O2A C39A C34A 116.6(3)
C38A C39A C34A 119.9(4)
O2A C40A H40D 109.5
O2A C40A H40E 109.5
H40D C40A H40E 109.5
O2A C40A H40F 109.5
H40D C40A H40F 109.5
H40E C40A H40F 109.5
N5A C41A H41D 109.5
N5A C41A H41E 109.5
H41D C41A H41E 109.5
N5A C41A H41F 109.5
H41D C41A H41F 109.5
H41E C41A H41F 109.5
N5A C42A H42D 109.5
N5A C42A H42E 109.5
H42D C42A H42E 109.5
N5A C42A H42F 109.5
H42D C42A H42F 109.5
H42E C42A H42F 109.5
N6A C43A H43D 109.5
N6A C43A H43E 109.5
H43D C43A H43E 109.5
N6A C43A H43F 109.5
H43D C43A H43F 109.5
H43E C43A H43F 109.5
N6A C44A H44D 109.5
N6A C44A H44E 109.5
H44D C44A H44E 109.5
N6A C44A H44F 109.5
H44D C44A H44F 109.5
H44E C44A H44F 109.5
C46 C45 C50 120.0
C46 C45 C51 121.3(2)
C50 C45 C51 118.0(2)
C47 C46 C45 120.0
C47 C46 H46 120.0
C45 C46 H46 120.0
C46 C47 C48 120.0
C46 C47 H47 120.0
C48 C47 H47 120.0
C49 C48 C47 120.0
C49 C48 H48 120.0
C47 C48 H48 120.0
C48 C49 C50 120.0
C48 C49 H49 120.0
C50 C49 H49 120.0
C49 C50 C45 120.0
C49 C50 H50 120.0
C45 C50 H50 120.0
C45 C51 H51A 109.5
C45 C51 H51B 109.5
H51A C51 H51B 109.5
C45 C51 H51C 109.5
H51A C51 H51C 109.5
H51B C51 H51C 109.5
C53 C52 C57 120.0
C53 C52 C58 131.6(9)
C57 C52 C58 107.3(9)
C54 C53 C52 120.0
C54 C53 H53 120.0
C52 C53 H53 120.0
C53 C54 C55 120.0
C53 C54 H54 120.0
C55 C54 H54 120.0
C56 C55 C54 120.0
C56 C55 H55 120.0
C54 C55 H55 120.0
C57 C56 C55 120.0
C57 C56 H56 120.0
C55 C56 H56 120.0
C56 C57 C52 120.0
C56 C57 H57 120.0
C52 C57 H57 120.0
C52 C58 H58A 109.5
C52 C58 H58B 109.5
H58A C58 H58B 109.5
C52 C58 H58C 109.5
H58A C58 H58C 109.5
H58B C58 H58C 109.5

loop_
_geom_bond_atom_site_label_1
_geom_bond_atom_site_label_2
_geom_bond_distance
Ti1 N5 1.902(3)
Ti1 N6 1.908(3)
Ti1 N4 2.086(3)
Ti1 N1 2.179(3)
Ti1 N2 2.209(3)
Ti1 N3 2.320(3)
Ti1 C1 2.604(3)
Ti1 C2 2.609(3)
N1 C1 1.307(4)
N1 C3 1.441(4)
N2 C1 1.325(4)
N2 C15 1.396(4)
N3 C2 1.290(4)
N3 C22 1.425(4)
N4 C2 1.338(4)
N4 C34 1.410(4)
N5 C42 1.452(5)
N5 C41 1.471(4)
N6 C44 1.457(4)
N6 C43 1.463(5)
O1 C20 1.375(5)
O1 C21 1.427(5)
O2 C39 1.359(4)
O2 C40 1.420(5)
C1 H1 0.9400
C2 H2 0.9400
C3 C8 1.400(5)
C3 C4 1.403(5)
C4 C5 1.401(5)
C4 C9 1.516(5)
C6 C7 1.369(5)
C6 C5 1.364(6)
C6 H6 0.9400
C5 H5 0.9400
C7 C8 1.393(5)
C7 H7 0.9400
C8 C12 1.518(5)
C9 C11 1.521(6)
C9 C10 1.535(6)
C9 H9 0.9900
C10 H10A 0.9700
C10 H10B 0.9700
C10 H10C 0.9700
C11 H11A 0.9700
C11 H11B 0.9700
C11 H11C 0.9700
C12 C13 1.507(7)
C12 C14 1.527(8)
C12 H12 0.9900
C13 H13A 0.9700
C13 H13B 0.9700
C13 H13C 0.9700
C14 H14A 0.9700
C14 H14B 0.9700
C14 H14C 0.9700
C15 C16 1.375(5)
C15 C20 1.406(5)
C16 C17 1.393(5)
C16 H16 0.9400
C17 C18 1.344(6)
C17 H17 0.9400
C18 C19 1.390(7)
C18 H18 0.9400
C19 C20 1.380(6)
C19 H19 0.9400
C21 H21A 0.9700
C21 H21B 0.9700
C21 H21C 0.9700
C22 C23 1.408(5)
C22 C27 1.412(5)
C23 C24 1.400(6)
C23 C31 1.504(5)
C24 C25 1.383(7)
C24 H24 0.9400
C25 C26 1.370(7)
C25 H25 0.9400
C26 C27 1.389(6)
C26 H26 0.9400
C27 C28 1.511(6)
C28 C29 1.519(7)
C28 C30 1.541(7)
C28 H28 0.9900
C29 H29A 0.9700
C29 H29B 0.9700
C29 H29C 0.9700
C30 H30A 0.9700
C30 H30B 0.9700
C30 H30C 0.9700
C31 C33 1.514(7)
C31 C32 1.535(6)
C31 H31 0.9900
C32 H32A 0.9700
C32 H32B 0.9700
C32 H32C 0.9700
C33 H33A 0.9700
C33 H33B 0.9700
C33 H33C 0.9700
C34 C35 1.380(5)
C34 C39 1.422(5)
C35 C36 1.386(5)
C35 H35 0.9400
C36 C37 1.387(6)
C36 H36 0.9400
C37 C38 1.374(6)
C37 H37 0.9400
C38 C39 1.387(5)
C38 H38 0.9400
C40 H40A 0.9700
C40 H40B 0.9700
C40 H40C 0.9700
C41 H41A 0.9700
C41 H41B 0.9700
C41 H41C 0.9700
C42 H42A 0.9700
C42 H42B 0.9700
C42 H42C 0.9700
C43 H43A 0.9700
C43 H43B 0.9700
C43 H43C 0.9700
C44 H44A 0.9700
C44 H44B 0.9700
C44 H44C 0.9700
Ti1A N5A 1.892(3)
Ti1A N6A 1.904(3)
Ti1A N2A 2.073(3)
Ti1A N3A 2.204(3)
Ti1A N4A 2.216(3)
Ti1A N1A 2.312(3)
Ti1A C1A 2.611(4)
Ti1A C2A 2.607(4)
N1A C1A 1.290(4)
N1A C3A 1.434(4)
N2A C1A 1.360(4)
N2A C15A 1.419(4)
N3A C2A 1.314(4)
N3A C22A 1.434(4)
N4A C2A 1.308(4)
N4A C34A 1.412(4)
N5A C41A 1.463(5)
N5A C42A 1.484(5)
N6A C43A 1.462(5)
N6A C44A 1.466(4)
O1A C20A 1.372(5)
O1A C21A 1.411(5)
O2A C39A 1.364(5)
O2A C40A 1.417(5)
C1A H1A 0.9400
C2A H2A 0.9400
C3A C4A 1.408(5)
C3A C8A 1.415(4)
C4A C5A 1.387(5)
C4A C9A 1.513(5)
C5A C6A 1.377(5)
C5A H5A 0.9400
C6A C7A 1.378(5)
C6A H6A 0.9400
C7A C8A 1.381(5)
C7A H7A 0.9400
C8A C12A 1.517(5)
C9A C10A 1.498(7)
C9A C11A 1.505(7)
C9A H9A 0.9900
C10A H10D 0.9700
C10A H10E 0.9700
C10A H10F 0.9700
C11A H11D 0.9700
C11A H11E 0.9700
C11A H11F 0.9700
C12A C14A 1.528(6)
C12A C13A 1.533(6)
C12A H12A 0.9900
C13A H13D 0.9700
C13A H13E 0.9700
C13A H13F 0.9700
C14A H14D 0.9700
C14A H14E 0.9700
C14A H14F 0.9700
C15A C16A 1.383(5)
C15A C20A 1.407(5)
C16A C17A 1.379(5)
C16A H16A 0.9400
C17A C18A 1.363(6)
C17A H17A 0.9400
C18A C19A 1.390(6)
C18A H18A 0.9400
C19A C20A 1.384(5)
C19A H19A 0.9400
C21A H21D 0.9700
C21A H21E 0.9700
C21A H21F 0.9700
C22A C23A 1.402(6)
C22A C27A 1.408(5)
C23A C24A 1.406(6)
C23A C31A 1.532(6)
C24A C25A 1.339(7)
C24A H24A 0.9400
C25A C26A 1.379(7)
C25A H25A 0.9400
C26A C27A 1.402(6)
C26A H26A 0.9400
C27A C28A 1.508(6)
C28A C29A 1.504(6)
C28A C30A 1.549(7)
C28A H28A 0.9900
C29A H29D 0.9700
C29A H29E 0.9700
C29A H29F 0.9700
C30A H30D 0.9700
C30A H30E 0.9700
C30A H30F 0.9700
C31A C33A 1.520(7)
C31A C32A 1.523(6)
C31A H31A 0.9900
C32A H32D 0.9700
C32A H32E 0.9700
C32A H32F 0.9700
C33A H33D 0.9700
C33A H33E 0.9700
C33A H33F 0.9700
C34A C35A 1.388(5)
C34A C39A 1.406(5)
C35A C36A 1.400(5)
C35A H35A 0.9400
C36A C37A 1.361(6)
C36A H36A 0.9400
C37A C38A 1.386(6)
C37A H37A 0.9400
C38A C39A 1.381(5)
C38A H38A 0.9400
C40A H40D 0.9700
C40A H40E 0.9700
C40A H40F 0.9700
C41A H41D 0.9700
C41A H41E 0.9700
C41A H41F 0.9700
C42A H42D 0.9700
C42A H42E 0.9700
C42A H42F 0.9700
C43A H43D 0.9700
C43A H43E 0.9700
C43A H43F 0.9700
C44A H44D 0.9700
C44A H44E 0.9700
C44A H44F 0.9700
C45 C46 1.3900
C45 C50 1.3900
C45 C51 1.4989(10)
C46 C47 1.3900
C46 H46 0.9400
C47 C48 1.3900
C47 H47 0.9400
C48 C49 1.3900
C48 H48 0.9400
C49 C50 1.3900
C49 H49 0.9400
C50 H50 0.9400
C51 H51A 0.9700
C51 H51B 0.9700
C51 H51C 0.9700
C52 C53 1.3899
C52 C57 1.3900
C52 C58 1.4988(11)
C53 C54 1.3900
C53 H53 0.9400
C54 C55 1.3900
C54 H54 0.9400
C55 C56 1.3900
C55 H55 0.9400
C56 C57 1.3900
C56 H56 0.9400
C57 H57 0.9400
C58 H58A 0.9700
C58 H58B 0.9700
C58 H58C 0.9700
